data_7014728
loop_
_publ_author_name
'Brewer, Cynthia T.'
'Brewer, Greg'
'Butcher, Ray J.'
'Carpenter, Everett E.'
'Schmiedekamp, Ann M.'
'Schmiedekamp, Carl'
'Straka, Alison'
'Viragh, Carol'
'Yuzefpolskiy, Yevgeniy'
'Zavalij, Peter'

_publ_section_title
;
 Synthesis and characterization of homo- and heterodinuclear
 M(II)-M'(III) (M(II) = Mn or Fe, M'(III) = Fe or Co) mixed-valence
 supramolecular pseudo-dimers. The effect of hydrogen bonding on spin
 state selection of M(II).
;
_journal_issue 1
_journal_name_full 'Dalton transactions (Cambridge, England : 2003)'
_journal_page_first 181
_journal_page_last 194
_journal_paper_doi 10.1039/c0dt01098g
_journal_volume 40
_journal_year 2011
_chemical_formula_moiety 'C42 H57 Co Mn N20, 2(Cl O4)'
_chemical_formula_sum 'C42 H57 Cl2 Co Mn N20 O8'
_chemical_formula_weight 1154.85
_chemical_name_systematic
;
?
;
_space_group_IT_number 60
_symmetry_cell_setting orthorhombic
_symmetry_space_group_name_Hall '-P 2n 2ab'
_symmetry_space_group_name_H-M 'P b c n'
_atom_sites_solution_hydrogens geom
_atom_sites_solution_primary direct
_atom_sites_solution_secondary difmap
_audit_creation_method SHELXL-97
_cell_angle_alpha 90.00
_cell_angle_beta 90.00
_cell_angle_gamma 90.00
_cell_formula_units_Z 4
_cell_length_a 12.4408(2)
_cell_length_b 21.6681(5)
_cell_length_c 21.9574(11)
_cell_measurement_reflns_used 4624
_cell_measurement_temperature 123(2)
_cell_measurement_theta_max 77.4858
_cell_measurement_theta_min 4.5112
_cell_volume 5919.0(3)
_computing_cell_refinement
;
CrysAlisPro, Oxford Diffraction Ltd.,
Version 1.171.33.55 (release 05-01-2010 CrysAlis171 .NET)
(compiled Jan 5 2010,16:28:46)
;
_computing_data_collection
;
CrysAlisPro, Oxford Diffraction Ltd.,
Version 1.171.33.55 (release 05-01-2010 CrysAlis171 .NET)
(compiled Jan 5 2010,16:28:46)
;
_computing_data_reduction
;
CrysAlisPro, Oxford Diffraction Ltd.,
Version 1.171.33.55 (release 05-01-2010 CrysAlis171 .NET)
(compiled Jan 5 2010,16:28:46)
;
_computing_molecular_graphics 'SHELXTL (Sheldrick, 2008)'
_computing_publication_material SHELXTL
_computing_structure_refinement 'SHELXL-97 (Sheldrick, 2008)'
_computing_structure_solution 'SHELXS-97 (Sheldrick, 2008)'
_diffrn_ambient_temperature 123(2)
_diffrn_detector_area_resol_mean 10.5081
_diffrn_measured_fraction_theta_full 0.999
_diffrn_measured_fraction_theta_max 0.987
_diffrn_measurement_device_type 'Xcalibur, Ruby, Gemini'
_diffrn_measurement_method '\w scans'
_diffrn_radiation_monochromator graphite
_diffrn_radiation_source 'Enhance (Cu) X-ray Source'
_diffrn_radiation_type CuK\a
_diffrn_radiation_wavelength 1.54184
_diffrn_reflns_av_R_equivalents 0.0339
_diffrn_reflns_av_sigmaI/netI 0.0367
_diffrn_reflns_limit_h_max 13
_diffrn_reflns_limit_h_min -15
_diffrn_reflns_limit_k_max 24
_diffrn_reflns_limit_k_min -27
_diffrn_reflns_limit_l_max 27
_diffrn_reflns_limit_l_min -25
_diffrn_reflns_number 18951
_diffrn_reflns_theta_full 67.50
_diffrn_reflns_theta_max 77.70
_diffrn_reflns_theta_min 4.57
_exptl_absorpt_coefficient_mu 5.284
_exptl_absorpt_correction_T_max 0.557
_exptl_absorpt_correction_T_min 0.308
_exptl_absorpt_correction_type analytical
_exptl_absorpt_process_details
;
CrysAlisPro, Oxford Diffraction Ltd.,
Version 1.171.33.55 (release 05-01-2010 CrysAlis171 .NET)
(compiled Jan 5 2010,16:28:46)
Analytical numeric absorption correction using a multifaceted crystal
model based on expressions derived by R.C. Clark & J.S. Reid.
(Clark, R. C. & Reid, J. S. (1995). Acta Cryst. A51, 887-897)
;
_exptl_crystal_colour 'pale orange'
_exptl_crystal_density_diffrn 1.296
_exptl_crystal_density_method 'not measured'
_exptl_crystal_description needle
_exptl_crystal_F_000 2396
_exptl_crystal_size_max 0.3776
_exptl_crystal_size_mid 0.1714
_exptl_crystal_size_min 0.1524
_platon_squeeze_details
;
;
_refine_diff_density_max 0.530
_refine_diff_density_min -0.469
_refine_diff_density_rms 0.066
_refine_ls_extinction_method none
_refine_ls_goodness_of_fit_ref 1.060
_refine_ls_hydrogen_treatment constr
_refine_ls_matrix_type full
_refine_ls_number_parameters 338
_refine_ls_number_reflns 6225
_refine_ls_number_restraints 10
_refine_ls_restrained_S_all 1.060
_refine_ls_R_factor_all 0.1177
_refine_ls_R_factor_gt 0.0760
_refine_ls_shift/su_max 0.001
_refine_ls_shift/su_mean 0.000
_refine_ls_structure_factor_coef Fsqd
_refine_ls_weighting_details 'calc w=1/[\s^2^(Fo^2^)+(0.1468P)^2^] where P=(Fo^2^+2Fc^2^)/3'
_refine_ls_weighting_scheme calc
_refine_ls_wR_factor_gt 0.2294
_refine_ls_wR_factor_ref 0.2581
_reflns_number_gt 3308
_reflns_number_total 6225
_reflns_threshold_expression I>2\s(I)
_cod_data_source_file C0DT01098G.TXT
_cod_data_source_block ctbh23cu
_cod_database_code 7014728

loop_
_symmetry_equiv_pos_as_xyz
'x, y, z'
'-x+1/2, -y+1/2, z+1/2'
'x+1/2, -y+1/2, -z'
'-x, y, -z+1/2'
'-x, -y, -z'
'x-1/2, y-1/2, -z-1/2'
'-x-1/2, y-1/2, z'
'x, -y, z-1/2'

loop_
_atom_site_label
_atom_site_type_symbol
_atom_site_fract_x
_atom_site_fract_y
_atom_site_fract_z
_atom_site_U_iso_or_equiv
_atom_site_adp_type
_atom_site_occupancy
_atom_site_symmetry_multiplicity
_atom_site_calc_flag
_atom_site_refinement_flags
_atom_site_disorder_assembly
_atom_site_disorder_group
Co Co 0.64129(5) 0.58054(3) 0.63428(4) 0.0625(3) Uani 0.50 1 d P . .
Mn Mn 0.64129(5) 0.58054(3) 0.63428(4) 0.0625(3) Uani 0.50 1 d P . .
Cl Cl 1.01794(14) 0.75575(9) 0.59673(10) 0.1221(8) Uani 1 1 d D . .
O1 O 0.9677(5) 0.8091(2) 0.5822(3) 0.309(7) Uani 1 1 d D . .
O2 O 1.1250(3) 0.7660(3) 0.6005(2) 0.171(3) Uani 1 1 d D . .
O3 O 0.9985(5) 0.7133(2) 0.5531(2) 0.251(5) Uani 1 1 d D . .
O4 O 0.9811(4) 0.7351(3) 0.65083(19) 0.216(4) Uani 1 1 d D . .
N N 0.7973(4) 0.5769(2) 0.5109(3) 0.0928(15) Uani 1 1 d . . .
N1A N 0.6311(3) 0.5068(3) 0.5731(3) 0.0923(16) Uani 1 1 d . . .
N2A N 0.6264(4) 0.5057(2) 0.6904(3) 0.0974(17) Uani 1 1 d . . .
N3A N 0.6356(5) 0.4945(4) 0.7519(4) 0.131(3) Uani 1 1 d . . .
N1B N 0.8105(4) 0.58102(19) 0.6421(2) 0.0753(12) Uani 1 1 d . . .
N2B N 0.6679(3) 0.64267(16) 0.7038(2) 0.0749(13) Uani 1 1 d . . .
N3B N 0.6109(4) 0.68172(19) 0.7392(3) 0.105(2) Uani 1 1 d . . .
H3BB H 0.5404 0.6813 0.7427 0.126 Uiso 0.50 1 calc PR . .
N1C N 0.6327(3) 0.65129(19) 0.5692(2) 0.0779(13) Uani 1 1 d . . .
N2C N 0.4763(4) 0.6004(3) 0.6294(3) 0.0927(16) Uani 1 1 d . . .
N3C N 0.3827(6) 0.5771(4) 0.6517(3) 0.133(3) Uani 1 1 d . . .
H3CB H 0.3768 0.5486 0.6800 0.159 Uiso 1 1 calc R . .
C1A C 0.7516(5) 0.5230(3) 0.4847(3) 0.099(2) Uani 1 1 d . . .
H1AA H 0.7971 0.4870 0.4952 0.119 Uiso 1 1 calc R . .
H1AB H 0.7515 0.5273 0.4398 0.119 Uiso 1 1 calc R . .
C2A C 0.6365(5) 0.5107(4) 0.5065(4) 0.116(3) Uani 1 1 d . . .
H2AA H 0.5890 0.5444 0.4922 0.139 Uiso 1 1 calc R . .
H2AB H 0.6104 0.4716 0.4886 0.139 Uiso 1 1 calc R . .
C3A C 0.6224(4) 0.4525(3) 0.5973(5) 0.103(2) Uani 1 1 d . . .
H3AA H 0.6146 0.4165 0.5731 0.123 Uiso 1 1 calc R . .
C4A C 0.6251(4) 0.4498(3) 0.6630(4) 0.097(2) Uani 1 1 d . . .
C5A C 0.6329(5) 0.4036(3) 0.7072(5) 0.108(3) Uani 1 1 d . . .
H5AA H 0.6327 0.3602 0.7010 0.130 Uiso 1 1 calc R . .
C6A C 0.6412(6) 0.4353(5) 0.7624(5) 0.126(3) Uani 1 1 d . . .
C7A C 0.6524(6) 0.4093(5) 0.8236(4) 0.137(3) Uani 1 1 d . . .
H7AA H 0.6455 0.3643 0.8216 0.205 Uiso 1 1 calc R . .
H7AB H 0.5961 0.4261 0.8500 0.205 Uiso 1 1 calc R . .
H7AC H 0.7231 0.4201 0.8401 0.205 Uiso 1 1 calc R . .
C1B C 0.8983(4) 0.5718(3) 0.5442(3) 0.093(2) Uani 1 1 d . . .
H1BA H 0.9306 0.6133 0.5483 0.111 Uiso 1 1 calc R . .
H1BB H 0.9488 0.5459 0.5204 0.111 Uiso 1 1 calc R . .
C2B C 0.8850(5) 0.5439(3) 0.6070(3) 0.094(2) Uani 1 1 d . . .
H2BA H 0.8573 0.5012 0.6035 0.113 Uiso 1 1 calc R . .
H2BB H 0.9554 0.5424 0.6279 0.113 Uiso 1 1 calc R . .
C3B C 0.8475(4) 0.6207(2) 0.6798(3) 0.0761(16) Uani 1 1 d . . .
H3BA H 0.9228 0.6256 0.6854 0.091 Uiso 1 1 calc R . .
C4B C 0.7731(4) 0.6574(2) 0.7128(3) 0.0657(13) Uani 1 1 d . . .
C5B C 0.7809(5) 0.7071(2) 0.7539(3) 0.0852(17) Uani 1 1 d . . .
H5BA H 0.8439 0.7269 0.7686 0.102 Uiso 1 1 calc R . .
C6B C 0.6745(6) 0.7203(3) 0.7677(3) 0.099(2) Uani 1 1 d . . .
C7B C 0.6316(7) 0.7696(3) 0.8123(4) 0.134(3) Uani 1 1 d . . .
H7BA H 0.6815 0.7739 0.8465 0.200 Uiso 1 1 calc R . .
H7BB H 0.5609 0.7570 0.8275 0.200 Uiso 1 1 calc R . .
H7BC H 0.6252 0.8092 0.7911 0.200 Uiso 1 1 calc R . .
C1C C 0.7662(5) 0.6363(3) 0.4884(3) 0.0963(19) Uani 1 1 d . . .
H1CA H 0.7092 0.6310 0.4573 0.116 Uiso 1 1 calc R . .
H1CB H 0.8287 0.6558 0.4682 0.116 Uiso 1 1 calc R . .
C2C C 0.7252(5) 0.6791(2) 0.5380(4) 0.097(2) Uani 1 1 d . . .
H2CA H 0.7833 0.6870 0.5679 0.117 Uiso 1 1 calc R . .
H2CB H 0.7038 0.7191 0.5199 0.117 Uiso 1 1 calc R . .
C3C C 0.5377(4) 0.6717(2) 0.5569(3) 0.0799(16) Uani 1 1 d . . .
H3CA H 0.5268 0.7044 0.5288 0.096 Uiso 1 1 calc R . .
C4C C 0.4496(4) 0.6431(3) 0.5877(3) 0.0795(16) Uani 1 1 d . . .
C5C C 0.3373(5) 0.6470(4) 0.5828(4) 0.101(2) Uani 1 1 d . . .
H5CA H 0.2972 0.6736 0.5569 0.121 Uiso 1 1 calc R . .
C6C C 0.2987(7) 0.6058(4) 0.6222(4) 0.119(3) Uani 1 1 d . . .
C7C C 0.1901(7) 0.5855(5) 0.6426(4) 0.168(5) Uani 1 1 d . . .
H7CA H 0.1966 0.5472 0.6661 0.252 Uiso 1 1 calc R . .
H7CB H 0.1443 0.5783 0.6070 0.252 Uiso 1 1 calc R . .
H7CC H 0.1580 0.6176 0.6683 0.252 Uiso 1 1 calc R . .

loop_
_atom_site_aniso_label
_atom_site_aniso_U_11
_atom_site_aniso_U_22
_atom_site_aniso_U_33
_atom_site_aniso_U_23
_atom_site_aniso_U_13
_atom_site_aniso_U_12
Co 0.0290(3) 0.0407(3) 0.1178(7) -0.0070(4) 0.0066(4) -0.0022(2)
Mn 0.0290(3) 0.0407(3) 0.1178(7) -0.0070(4) 0.0066(4) -0.0022(2)
Cl 0.0897(11) 0.1007(12) 0.176(2) 0.0383(13) -0.0192(12) -0.0454(10)
O1 0.463(17) 0.283(11) 0.180(7) 0.037(7) 0.021(9) 0.283(12)
O2 0.100(4) 0.212(8) 0.203(6) 0.010(6) 0.011(4) -0.056(4)
O3 0.302(11) 0.116(5) 0.334(11) -0.056(6) 0.071(9) -0.115(6)
O4 0.127(6) 0.238(9) 0.284(9) 0.114(8) 0.066(6) -0.022(5)
N 0.076(3) 0.067(3) 0.135(4) -0.025(3) -0.018(3) -0.001(2)
N1A 0.042(2) 0.105(4) 0.130(5) -0.010(4) 0.024(2) 0.000(2)
N2A 0.069(3) 0.077(3) 0.146(5) -0.009(3) 0.026(3) 0.030(2)
N3A 0.091(4) 0.147(6) 0.154(6) 0.006(5) 0.018(4) 0.082(4)
N1B 0.052(2) 0.056(2) 0.118(4) 0.001(3) 0.013(2) 0.0092(18)
N2B 0.0445(18) 0.0381(17) 0.142(4) 0.011(2) 0.025(2) 0.0017(14)
N3B 0.079(3) 0.039(2) 0.198(6) 0.011(3) 0.064(4) 0.006(2)
N1C 0.052(2) 0.059(2) 0.123(4) -0.024(3) 0.016(2) -0.0107(18)
N2C 0.064(3) 0.100(4) 0.114(4) -0.010(3) -0.001(3) -0.046(3)
N3C 0.127(6) 0.153(6) 0.119(5) -0.035(4) 0.017(4) -0.099(5)
C1A 0.063(3) 0.082(4) 0.151(6) -0.034(4) 0.028(4) -0.010(3)
C2A 0.060(3) 0.123(6) 0.165(8) -0.028(6) 0.014(4) -0.023(4)
C3A 0.052(3) 0.071(4) 0.184(8) -0.017(5) 0.034(4) -0.008(3)
C4A 0.054(3) 0.077(4) 0.161(7) -0.014(5) 0.031(4) 0.004(3)
C5A 0.065(4) 0.080(4) 0.180(8) 0.017(5) 0.031(5) 0.009(3)
C6A 0.064(4) 0.160(8) 0.155(8) 0.002(7) 0.027(4) 0.047(5)
C7A 0.088(5) 0.176(9) 0.145(7) 0.022(7) 0.013(5) 0.055(5)
C1B 0.041(2) 0.083(4) 0.155(6) -0.011(4) 0.024(3) 0.000(2)
C2B 0.064(3) 0.084(4) 0.133(5) -0.003(4) 0.013(4) 0.032(3)
C3B 0.041(2) 0.064(3) 0.124(5) 0.011(3) 0.004(3) 0.007(2)
C4B 0.048(2) 0.048(2) 0.101(4) 0.015(2) 0.003(2) 0.0003(19)
C5B 0.075(3) 0.056(3) 0.124(5) 0.009(3) 0.007(3) -0.002(3)
C6B 0.105(5) 0.051(3) 0.140(6) 0.023(3) 0.053(4) 0.014(3)
C7B 0.165(8) 0.055(3) 0.181(8) 0.011(4) 0.078(7) 0.021(4)
C1C 0.084(4) 0.088(4) 0.117(5) 0.002(4) 0.028(4) 0.018(3)
C2C 0.075(3) 0.056(3) 0.161(6) -0.001(3) 0.041(4) -0.005(3)
C3C 0.060(3) 0.056(3) 0.123(5) -0.019(3) 0.005(3) -0.003(2)
C4C 0.060(3) 0.077(3) 0.101(4) -0.019(3) -0.001(3) -0.007(3)
C5C 0.055(3) 0.110(5) 0.138(6) -0.044(5) 0.009(3) -0.018(3)
C6C 0.087(5) 0.140(7) 0.129(6) -0.049(5) 0.009(5) -0.057(5)
C7C 0.106(6) 0.212(11) 0.186(9) -0.103(8) 0.047(6) -0.098(7)

loop_
_atom_type_symbol
_atom_type_description
_atom_type_scat_dispersion_real
_atom_type_scat_dispersion_imag
_atom_type_scat_source
C C 0.0181 0.0091 'International Tables Vol C Tables 4.2.6.8 and 6.1.1.4'
H H 0.0000 0.0000 'International Tables Vol C Tables 4.2.6.8 and 6.1.1.4'
N N 0.0311 0.0180 'International Tables Vol C Tables 4.2.6.8 and 6.1.1.4'
O O 0.0492 0.0322 'International Tables Vol C Tables 4.2.6.8 and 6.1.1.4'
Cl Cl 0.3639 0.7018 'International Tables Vol C Tables 4.2.6.8 and 6.1.1.4'
Mn Mn -0.5299 2.8052 'International Tables Vol C Tables 4.2.6.8 and 6.1.1.4'
Co Co -2.3653 3.6143 'International Tables Vol C Tables 4.2.6.8 and 6.1.1.4'

loop_
_geom_angle_atom_site_label_1
_geom_angle_atom_site_label_2
_geom_angle_atom_site_label_3
_geom_angle
_geom_angle_site_symmetry_1
_geom_angle_site_symmetry_3
_geom_angle_publ_flag
N2A Co N2B 94.9(2) . . ?
N2A Co N1A 77.1(3) . . ?
N2B Co N1A 169.8(2) . . ?
N2A Co N1C 170.1(2) . . ?
N2B Co N1C 92.04(17) . . ?
N1A Co N1C 96.7(2) . . ?
N2A Co N2C 96.0(2) . . ?
N2B Co N2C 93.52(18) . . ?
N1A Co N2C 93.68(18) . . ?
N1C Co N2C 76.5(2) . . ?
N2A Co N1B 92.57(18) . . ?
N2B Co N1B 77.08(17) . . ?
N1A Co N1B 96.68(17) . . ?
N1C Co N1B 95.88(16) . . ?
N2C Co N1B 167.80(19) . . ?
O4 Cl O3 109.78(9) . . ?
O4 Cl O1 109.49(9) . . ?
O3 Cl O1 109.44(9) . . ?
O4 Cl O2 109.51(9) . . ?
O3 Cl O2 109.38(9) . . ?
O1 Cl O2 109.22(9) . . ?
C1A N C1C 119.4(6) . . ?
C1A N C1B 119.0(5) . . ?
C1C N C1B 118.3(5) . . ?
C3A N1A C2A 117.7(7) . . ?
C3A N1A Co 115.8(6) . . ?
C2A N1A Co 126.5(5) . . ?
C4A N2A N3A 106.2(7) . . ?
C4A N2A Co 116.3(6) . . ?
N3A N2A Co 136.4(6) . . ?
C6A N3A N2A 110.5(8) . . ?
C3B N1B C2B 119.2(5) . . ?
C3B N1B Co 114.5(3) . . ?
C2B N1B Co 126.2(4) . . ?
N3B N2B C4B 105.9(5) . . ?
N3B N2B Co 138.7(4) . . ?
C4B N2B Co 114.5(3) . . ?
C6B N3B N2B 111.0(5) . . ?
C6B N3B H3BB 124.5 . . ?
N2B N3B H3BB 124.5 . . ?
C3C N1C C2C 118.7(6) . . ?
C3C N1C Co 116.0(4) . . ?
C2C N1C Co 125.3(4) . . ?
C4C N2C N3C 106.8(7) . . ?
C4C N2C Co 114.7(4) . . ?
N3C N2C Co 137.9(6) . . ?
N2C N3C C6C 108.2(7) . . ?
N2C N3C H3CB 125.9 . . ?
C6C N3C H3CB 125.9 . . ?
N C1A C2A 113.0(5) . . ?
N C1A H1AA 109.0 . . ?
C2A C1A H1AA 109.0 . . ?
N C1A H1AB 109.0 . . ?
C2A C1A H1AB 109.0 . . ?
H1AA C1A H1AB 107.8 . . ?
N1A C2A C1A 111.3(6) . . ?
N1A C2A H2AA 109.4 . . ?
C1A C2A H2AA 109.4 . . ?
N1A C2A H2AB 109.4 . . ?
C1A C2A H2AB 109.4 . . ?
H2AA C2A H2AB 108.0 . . ?
N1A C3A C4A 116.4(7) . . ?
N1A C3A H3AA 121.8 . . ?
C4A C3A H3AA 121.8 . . ?
N2A C4A C5A 109.4(8) . . ?
N2A C4A C3A 114.1(7) . . ?
C5A C4A C3A 136.4(7) . . ?
C6A C5A C4A 104.8(8) . . ?
C6A C5A H5AA 127.6 . . ?
C4A C5A H5AA 127.6 . . ?
N3A C6A C5A 109.1(9) . . ?
N3A C6A C7A 123.0(10) . . ?
C5A C6A C7A 127.9(10) . . ?
C6A C7A H7AA 109.5 . . ?
C6A C7A H7AB 109.5 . . ?
H7AA C7A H7AB 109.5 . . ?
C6A C7A H7AC 109.5 . . ?
H7AA C7A H7AC 109.5 . . ?
H7AB C7A H7AC 109.5 . . ?
N C1B C2B 113.1(5) . . ?
N C1B H1BA 109.0 . . ?
C2B C1B H1BA 109.0 . . ?
N C1B H1BB 109.0 . . ?
C2B C1B H1BB 109.0 . . ?
H1BA C1B H1BB 107.8 . . ?
N1B C2B C1B 109.5(5) . . ?
N1B C2B H2BA 109.8 . . ?
C1B C2B H2BA 109.8 . . ?
N1B C2B H2BB 109.8 . . ?
C1B C2B H2BB 109.8 . . ?
H2BA C2B H2BB 108.2 . . ?
N1B C3B C4B 118.2(5) . . ?
N1B C3B H3BA 120.9 . . ?
C4B C3B H3BA 120.9 . . ?
N2B C4B C5B 109.8(4) . . ?
N2B C4B C3B 114.9(5) . . ?
C5B C4B C3B 135.3(5) . . ?
C6B C5B C4B 103.4(6) . . ?
C6B C5B H5BA 128.3 . . ?
C4B C5B H5BA 128.3 . . ?
N3B C6B C5B 109.8(6) . . ?
N3B C6B C7B 122.4(6) . . ?
C5B C6B C7B 127.7(8) . . ?
C6B C7B H7BA 109.5 . . ?
C6B C7B H7BB 109.5 . . ?
H7BA C7B H7BB 109.5 . . ?
C6B C7B H7BC 109.5 . . ?
H7BA C7B H7BC 109.5 . . ?
H7BB C7B H7BC 109.5 . . ?
N C1C C2C 113.0(6) . . ?
N C1C H1CA 109.0 . . ?
C2C C1C H1CA 109.0 . . ?
N C1C H1CB 109.0 . . ?
C2C C1C H1CB 109.0 . . ?
H1CA C1C H1CB 107.8 . . ?
N1C C2C C1C 110.3(5) . . ?
N1C C2C H2CA 109.6 . . ?
C1C C2C H2CA 109.6 . . ?
N1C C2C H2CB 109.6 . . ?
C1C C2C H2CB 109.6 . . ?
H2CA C2C H2CB 108.1 . . ?
N1C C3C C4C 117.1(6) . . ?
N1C C3C H3CA 121.5 . . ?
C4C C3C H3CA 121.5 . . ?
N2C C4C C5C 109.9(6) . . ?
N2C C4C C3C 115.6(5) . . ?
C5C C4C C3C 134.5(7) . . ?
C6C C5C C4C 105.5(8) . . ?
C6C C5C H5CA 127.2 . . ?
C4C C5C H5CA 127.2 . . ?
C5C C6C N3C 109.5(7) . . ?
C5C C6C C7C 136.0(11) . . ?
N3C C6C C7C 114.4(9) . . ?
C6C C7C H7CA 109.5 . . ?
C6C C7C H7CB 109.5 . . ?
H7CA C7C H7CB 109.5 . . ?
C6C C7C H7CC 109.5 . . ?
H7CA C7C H7CC 109.5 . . ?
H7CB C7C H7CC 109.5 . . ?

loop_
_geom_bond_atom_site_label_1
_geom_bond_atom_site_label_2
_geom_bond_distance
_geom_bond_site_symmetry_2
_geom_bond_publ_flag
Co N2A 2.045(6) . ?
Co N2B 2.063(5) . ?
Co N1A 2.091(6) . ?
Co N1C 2.099(5) . ?
Co N2C 2.100(6) . ?
Co N1B 2.113(5) . ?
Cl O4 1.349(3) . ?
Cl O3 1.350(3) . ?
Cl O1 1.353(3) . ?
Cl O2 1.353(3) . ?
N C1A 1.420(7) . ?
N C1C 1.433(7) . ?
N C1B 1.459(8) . ?
N1A C3A 1.296(9) . ?
N1A C2A 1.467(10) . ?
N2A C4A 1.353(8) . ?
N2A N3A 1.378(9) . ?
N3A C6A 1.305(12) . ?
N1B C3B 1.279(7) . ?
N1B C2B 1.448(7) . ?
N2B N3B 1.350(6) . ?
N2B C4B 1.362(6) . ?
N3B C6B 1.311(9) . ?
N3B H3BB 0.8800 . ?
N1C C3C 1.291(7) . ?
N1C C2C 1.467(6) . ?
N2C C4C 1.344(8) . ?
N2C N3C 1.360(7) . ?
N3C C6C 1.377(13) . ?
N3C H3CB 0.8800 . ?
C1A C2A 1.532(8) . ?
C1A H1AA 0.9900 . ?
C1A H1AB 0.9900 . ?
C2A H2AA 0.9900 . ?
C2A H2AB 0.9900 . ?
C3A C4A 1.446(12) . ?
C3A H3AA 0.9500 . ?
C4A C5A 1.397(11) . ?
C5A C6A 1.396(13) . ?
C5A H5AA 0.9500 . ?
C6A C7A 1.464(12) . ?
C7A H7AA 0.9800 . ?
C7A H7AB 0.9800 . ?
C7A H7AC 0.9800 . ?
C1B C2B 1.515(9) . ?
C1B H1BA 0.9900 . ?
C1B H1BB 0.9900 . ?
C2B H2BA 0.9900 . ?
C2B H2BB 0.9900 . ?
C3B C4B 1.420(7) . ?
C3B H3BA 0.9500 . ?
C4B C5B 1.407(8) . ?
C5B C6B 1.389(8) . ?
C5B H5BA 0.9500 . ?
C6B C7B 1.542(9) . ?
C7B H7BA 0.9800 . ?
C7B H7BB 0.9800 . ?
C7B H7BC 0.9800 . ?
C1C C2C 1.519(8) . ?
C1C H1CA 0.9900 . ?
C1C H1CB 0.9900 . ?
C2C H2CA 0.9900 . ?
C2C H2CB 0.9900 . ?
C3C C4C 1.430(8) . ?
C3C H3CA 0.9500 . ?
C4C C5C 1.403(7) . ?
C5C C6C 1.334(11) . ?
C5C H5CA 0.9500 . ?
C6C C7C 1.489(10) . ?
C7C H7CA 0.9800 . ?
C7C H7CB 0.9800 . ?
C7C H7CC 0.9800 . ?

loop_
_geom_hbond_atom_site_label_D
_geom_hbond_atom_site_label_H
_geom_hbond_atom_site_label_A
_geom_hbond_distance_DH
_geom_hbond_distance_HA
_geom_hbond_distance_DA
_geom_hbond_angle_DHA
_geom_hbond_site_symmetry_A
N3B H3BB N3B 0.88 1.92 2.800(10) 173.0 4_656
N3C H3CB N3A 0.88 1.90 2.780(11) 173.4 4_656
C3A H3AA O1 0.95 2.55 3.320(8) 138.4 7_755
C1B H1BA O3 0.99 2.33 3.316(7) 176.3 .
C3B H3BA O4 0.95 2.60 3.051(7) 109.7 .
C3C H3CA O1 0.95 2.56 3.205(9) 125.1 3_466
C3C H3CA O3 0.95 2.56 3.504(9) 175.9 3_466

loop_
_geom_torsion_atom_site_label_1
_geom_torsion_atom_site_label_2
_geom_torsion_atom_site_label_3
_geom_torsion_atom_site_label_4
_geom_torsion
_geom_torsion_site_symmetry_1
_geom_torsion_site_symmetry_2
_geom_torsion_site_symmetry_3
_geom_torsion_site_symmetry_4
_geom_torsion_publ_flag
N2A Co N1A C3A -0.9(4) . . . . ?
N2B Co N1A C3A 38.4(11) . . . . ?
N1C Co N1A C3A -173.0(4) . . . . ?
N2C Co N1A C3A -96.2(4) . . . . ?
N1B Co N1A C3A 90.3(4) . . . . ?
N2A Co N1A C2A -178.7(5) . . . . ?
N2B Co N1A C2A -139.4(9) . . . . ?
N1C Co N1A C2A 9.2(5) . . . . ?
N2C Co N1A C2A 86.0(5) . . . . ?
N1B Co N1A C2A -87.6(5) . . . . ?
N2B Co N2A C4A -169.3(4) . . . . ?
N1A Co N2A C4A 4.2(4) . . . . ?
N1C Co N2A C4A 56.3(12) . . . . ?
N2C Co N2A C4A 96.6(4) . . . . ?
N1B Co N2A C4A -92.1(4) . . . . ?
N2B Co N2A N3A -3.6(5) . . . . ?
N1A Co N2A N3A 169.9(6) . . . . ?
N1C Co N2A N3A -137.9(10) . . . . ?
N2C Co N2A N3A -97.7(5) . . . . ?
N1B Co N2A N3A 73.7(5) . . . . ?
C4A N2A N3A C6A 0.8(7) . . . . ?
Co N2A N3A C6A -165.9(5) . . . . ?
N2A Co N1B C3B -100.0(4) . . . . ?
N2B Co N1B C3B -5.5(4) . . . . ?
N1A Co N1B C3B -177.3(4) . . . . ?
N1C Co N1B C3B 85.2(4) . . . . ?
N2C Co N1B C3B 34.7(12) . . . . ?
N2A Co N1B C2B 83.7(5) . . . . ?
N2B Co N1B C2B 178.2(5) . . . . ?
N1A Co N1B C2B 6.4(5) . . . . ?
N1C Co N1B C2B -91.1(5) . . . . ?
N2C Co N1B C2B -141.6(10) . . . . ?
N2A Co N2B N3B -93.3(5) . . . . ?
N1A Co N2B N3B -131.5(9) . . . . ?
N1C Co N2B N3B 79.6(5) . . . . ?
N2C Co N2B N3B 3.0(5) . . . . ?
N1B Co N2B N3B 175.2(5) . . . . ?
N2A Co N2B C4B 99.5(4) . . . . ?
N1A Co N2B C4B 61.3(10) . . . . ?
N1C Co N2B C4B -87.6(4) . . . . ?
N2C Co N2B C4B -164.1(4) . . . . ?
N1B Co N2B C4B 8.0(3) . . . . ?
C4B N2B N3B C6B 1.8(7) . . . . ?
Co N2B N3B C6B -166.0(4) . . . . ?
N2A Co N1C C3C 40.6(12) . . . . ?
N2B Co N1C C3C -93.9(4) . . . . ?
N1A Co N1C C3C 91.4(4) . . . . ?
N2C Co N1C C3C -0.8(4) . . . . ?
N1B Co N1C C3C -171.1(4) . . . . ?
N2A Co N1C C2C -140.3(10) . . . . ?
N2B Co N1C C2C 85.1(4) . . . . ?
N1A Co N1C C2C -89.6(5) . . . . ?
N2C Co N1C C2C 178.3(5) . . . . ?
N1B Co N1C C2C 7.9(5) . . . . ?
N2A Co N2C C4C -170.3(4) . . . . ?
N2B Co N2C C4C 94.4(4) . . . . ?
N1A Co N2C C4C -92.9(5) . . . . ?
N1C Co N2C C4C 3.1(4) . . . . ?
N1B Co N2C C4C 55.2(12) . . . . ?
N2A Co N2C N3C -0.5(7) . . . . ?
N2B Co N2C N3C -95.8(6) . . . . ?
N1A Co N2C N3C 76.9(7) . . . . ?
N1C Co N2C N3C 172.9(7) . . . . ?
N1B Co N2C N3C -134.9(10) . . . . ?
C4C N2C N3C C6C 0.8(8) . . . . ?
Co N2C N3C C6C -169.6(5) . . . . ?
C1C N C1A C2A -77.0(9) . . . . ?
C1B N C1A C2A 123.7(7) . . . . ?
C3A N1A C2A C1A -103.6(7) . . . . ?
Co N1A C2A C1A 74.2(7) . . . . ?
N C1A C2A N1A -56.0(9) . . . . ?
C2A N1A C3A C4A 175.6(5) . . . . ?
Co N1A C3A C4A -2.4(6) . . . . ?
N3A N2A C4A C5A 0.3(6) . . . . ?
Co N2A C4A C5A 170.1(4) . . . . ?
N3A N2A C4A C3A -176.4(5) . . . . ?
Co N2A C4A C3A -6.6(6) . . . . ?
N1A C3A C4A N2A 5.9(8) . . . . ?
N1A C3A C4A C5A -169.6(6) . . . . ?
N2A C4A C5A C6A -1.2(7) . . . . ?
C3A C4A C5A C6A 174.5(7) . . . . ?
N2A N3A C6A C5A -1.6(8) . . . . ?
N2A N3A C6A C7A 179.4(6) . . . . ?
C4A C5A C6A N3A 1.7(8) . . . . ?
C4A C5A C6A C7A -179.3(7) . . . . ?
C1A N C1B C2B -76.1(7) . . . . ?
C1C N C1B C2B 124.3(6) . . . . ?
C3B N1B C2B C1B -98.3(6) . . . . ?
Co N1B C2B C1B 77.8(6) . . . . ?
N C1B C2B N1B -58.2(7) . . . . ?
C2B N1B C3B C4B 178.8(5) . . . . ?
Co N1B C3B C4B 2.3(6) . . . . ?
N3B N2B C4B C5B -0.9(6) . . . . ?
Co N2B C4B C5B 170.4(3) . . . . ?
N3B N2B C4B C3B 179.3(5) . . . . ?
Co N2B C4B C3B -9.4(6) . . . . ?
N1B C3B C4B N2B 4.8(7) . . . . ?
N1B C3B C4B C5B -175.0(6) . . . . ?
N2B C4B C5B C6B -0.3(6) . . . . ?
C3B C4B C5B C6B 179.4(6) . . . . ?
N2B N3B C6B C5B -2.1(8) . . . . ?
N2B N3B C6B C7B -178.9(5) . . . . ?
C4B C5B C6B N3B 1.4(7) . . . . ?
C4B C5B C6B C7B 178.0(6) . . . . ?
C1A N C1C C2C 125.5(7) . . . . ?
C1B N C1C C2C -75.0(8) . . . . ?
C3C N1C C2C C1C -104.1(6) . . . . ?
Co N1C C2C C1C 76.9(7) . . . . ?
N C1C C2C N1C -58.3(8) . . . . ?
C2C N1C C3C C4C 179.3(5) . . . . ?
Co N1C C3C C4C -1.6(7) . . . . ?
N3C N2C C4C C5C -0.3(7) . . . . ?
Co N2C C4C C5C 172.6(4) . . . . ?
N3C N2C C4C C3C -177.8(5) . . . . ?
Co N2C C4C C3C -4.9(7) . . . . ?
N1C C3C C4C N2C 4.4(8) . . . . ?
N1C C3C C4C C5C -172.3(6) . . . . ?
N2C C4C C5C C6C -0.3(8) . . . . ?
C3C C4C C5C C6C 176.5(7) . . . . ?
C4C C5C C6C N3C 0.8(8) . . . . ?
C4C C5C C6C C7C 178.3(8) . . . . ?
N2C N3C C6C C5C -1.0(9) . . . . ?
N2C N3C C6C C7C -179.1(6) . . . . ?

loop_
_platon_squeeze_void_nr
_platon_squeeze_void_average_x
_platon_squeeze_void_average_y
_platon_squeeze_void_average_z
_platon_squeeze_void_volume
_platon_squeeze_void_count_electrons
_platon_squeeze_void_content
1 0.000 0.384 0.750 293 60 ' '
2 0.000 0.616 0.250 293 60 ' '
3 0.500 0.116 0.250 293 60 ' '
4 0.500 0.884 0.750 293 60 ' '
